data_4108883
loop_
_publ_author_name
'James D. Osborne'
'Helen E. Randell-Sly'
'Gordon S. Currie'
'Andrew R. Cowley'
'Michael C. Willis'

_publ_contact_author 'Michael C. Willis'
_publ_contact_author_email michael.willis@chem.ox.ac.uk
_publ_section_title
;
 Catalytic Enantioselective Intermolecular Hydroacylation:
 Rhodium-Catalyzed Combination of \b-S-Aldehydes and 1,3-Disubstituted
 Allenes
;
_journal_name_full 'Journal of the American Chemical Society'
_journal_page_first 17232
_journal_page_last 17233
_journal_paper_doi 10.1021/ja8069133
_journal_volume 130
_journal_year 2008
_chemical_absolute_configuration ad
_chemical_compound_source 'synthesis as described'
_chemical_formula_moiety 'C21 H24 O1 S1'
_chemical_formula_sum 'C21 H24 O S'
_chemical_formula_weight 324.49
_chemical_name_systematic
;
 (+)-(S)-(E)-1-(2-(methylthio)phenyl)-2-styrylhexan-1-one
;
_space_group_IT_number 19
_symmetry_cell_setting orthorhombic
_symmetry_space_group_name_Hall 'P 2ac 2ab'
_symmetry_space_group_name_H-M 'P 21 21 21'
_atom_sites_solution_hydrogens geom
_atom_sites_solution_primary direct
_audit_creation_date 07-04-30
_audit_creation_method CRYSTALS_ver_12.51
_cell_angle_alpha 90
_cell_angle_beta 90
_cell_angle_gamma 90
_cell_formula_units_Z 4
_cell_length_a 9.0431(2)
_cell_length_b 9.3052(2)
_cell_length_c 21.7992(2)
_cell_measurement_reflns_used 62253
_cell_measurement_temperature 150
_cell_measurement_theta_max 30
_cell_measurement_theta_min 5
_cell_volume 1834.36(6)
_computing_cell_refinement 'DENZO/SCALEPACK (Otwinowski & Minor, 1997)'
_computing_data_collection 'COLLECT (Nonius BV, 1997)'
_computing_data_reduction 'DENZO/SCALEPACK (Otwinowski & Minor, 1997)'
_computing_molecular_graphics 'CAMERON (Watkin et al., 1996)'
_computing_publication_material 'CRYSTALS (Betteridge et al., 2003)'
_computing_structure_refinement 'CRYSTALS (Betteridge et al., 2003)'
_computing_structure_solution 'SIR92 (Altomare et al., 1994)'
_diffrn_ambient_temperature 150
_diffrn_measured_fraction_theta_full 0.991
_diffrn_measured_fraction_theta_max 0.991
_diffrn_measurement_device_type 'Nonius Kappa CCD'
_diffrn_measurement_method \w
_diffrn_radiation_monochromator graphite
_diffrn_radiation_type 'Mo K\a'
_diffrn_radiation_wavelength 0.71073
_diffrn_reflns_av_R_equivalents 0.028
_diffrn_reflns_limit_h_max 12
_diffrn_reflns_limit_h_min -12
_diffrn_reflns_limit_k_max 13
_diffrn_reflns_limit_k_min -13
_diffrn_reflns_limit_l_max 30
_diffrn_reflns_limit_l_min -30
_diffrn_reflns_number 62253
_diffrn_reflns_theta_full 30.011
_diffrn_reflns_theta_max 30.011
_diffrn_reflns_theta_min 5.100
_diffrn_standards_number 0
_exptl_absorpt_coefficient_mu 0.179
_exptl_absorpt_correction_T_max 0.98
_exptl_absorpt_correction_T_min 0.93
_exptl_absorpt_correction_type multi-scan
_exptl_absorpt_process_details 'DENZO/SCALEPACK (Otwinowski & Minor, 1997)'
_exptl_crystal_colour colourless
_exptl_crystal_density_diffrn 1.175
_exptl_crystal_description plate
_exptl_crystal_F_000 696
_exptl_crystal_size_max 0.46
_exptl_crystal_size_mid 0.42
_exptl_crystal_size_min 0.10
_exptl_crystal_thermal_history
; 
The material was crystallised at ambient temperature. A suitable crystal 
was cooled rapidly to 150K for single-crystal X-ray diffraction analysis. 
;
_refine_diff_density_max 0.21
_refine_diff_density_min -0.14
_refine_ls_abs_structure_details 'Flack, 2310 Friedel-pairs'
_refine_ls_abs_structure_Flack 0.00(5)
_refine_ls_extinction_method none
_refine_ls_goodness_of_fit_ref 1.0792
_refine_ls_hydrogen_treatment noref
_refine_ls_matrix_type full
_refine_ls_number_parameters 209
_refine_ls_number_reflns 4824
_refine_ls_number_restraints 0
_refine_ls_R_factor_all 0.0339
_refine_ls_R_factor_gt 0.0300
_refine_ls_shift/su_max 0.003450
_refine_ls_structure_factor_coef F
_refine_ls_weighting_details
;
 Method, part 1, Chebychev polynomial, (Watkin, 1994, Prince, 1982) 
 [weight] = 1.0/[A~0~*T~0~(x)+A~1~*T~1~(x) ... +A~n-1~]*T~n-1~(x)] 
 where A~i~ are the Chebychev coefficients listed below and x= Fcalc/Fmax 
 Method = Robust Weighting (Prince, 1982) 
 W = [weight] * [1-(deltaF/6*sigmaF)^2^]^2^ 
 A~i~ are: 
 0.470 0.220 0.202 
;
_refine_ls_weighting_scheme calc
_refine_ls_wR_factor_all 0.0387
_refine_ls_wR_factor_gt 0.0348
_refine_ls_wR_factor_ref 0.0348
_reflns_limit_h_max 12
_reflns_limit_h_min -12
_reflns_limit_k_max 13
_reflns_limit_k_min 0
_reflns_limit_l_max 30
_reflns_limit_l_min 0
_reflns_number_gt 4824
_reflns_number_total 5324
_reflns_threshold_expression I>3.00u(I)
_oxford_structure_analysis_title 5402
_cod_data_source_file ja8069133_si_002.cif
_cod_data_source_block Entry3-Table2
_cod_original_sg_symbol_H-M 'P 21 21 21 '
_cod_original_formula_sum 'C21 H24 O1 S1'
_cod_database_code 4108883

loop_
_symmetry_equiv_pos_as_xyz
x,y,z
x+1/2,-y+1/2,-z
-x,y+1/2,-z+1/2
-x+1/2,-y,z+1/2

loop_
_atom_site_label
_atom_site_type_symbol
_atom_site_fract_x
_atom_site_fract_y
_atom_site_fract_z
_atom_site_U_iso_or_equiv
_atom_site_occupancy
_atom_site_adp_type
O1 O 0.69522(9) 0.38875(10) 0.59598(4) 0.0335 1.0000 Uani
C1 C 0.58390(11) 0.36013(11) 0.56686(5) 0.0245 1.0000 Uani
C2 C 0.57026(11) 0.40257(10) 0.50124(4) 0.0233 1.0000 Uani
C3 C 0.47955(12) 0.32288(12) 0.46181(5) 0.0273 1.0000 Uani
C4 C 0.46753(13) 0.35743(13) 0.39995(5) 0.0327 1.0000 Uani
C5 C 0.54449(14) 0.47453(14) 0.37728(5) 0.0348 1.0000 Uani
C6 C 0.63329(14) 0.55696(13) 0.41556(5) 0.0331 1.0000 Uani
C7 C 0.64932(11) 0.52250(11) 0.47774(5) 0.0259 1.0000 Uani
S1 S 0.76273(3) 0.62629(3) 0.526563(13) 0.0347 1.0000 Uani
C8 C 0.7848(2) 0.79141(15) 0.48345(7) 0.0504 1.0000 Uani
C9 C 0.45375(12) 0.28765(11) 0.59948(5) 0.0259 1.0000 Uani
C10 C 0.37692(12) 0.40323(11) 0.63633(5) 0.0278 1.0000 Uani
C11 C 0.23434(12) 0.43575(11) 0.62974(5) 0.0272 1.0000 Uani
C12 C 0.14718(12) 0.53986(11) 0.66532(5) 0.0263 1.0000 Uani
C13 C -0.00593(13) 0.54461(13) 0.65592(5) 0.0325 1.0000 Uani
C14 C -0.09431(14) 0.63854(15) 0.68940(6) 0.0381 1.0000 Uani
C15 C -0.03145(15) 0.73085(14) 0.73194(6) 0.0380 1.0000 Uani
C16 C 0.12102(15) 0.72883(13) 0.74133(5) 0.0348 1.0000 Uani
C17 C 0.20925(12) 0.63325(12) 0.70878(5) 0.0294 1.0000 Uani
C18 C 0.50826(13) 0.16555(11) 0.64115(5) 0.0291 1.0000 Uani
C19 C 0.57553(14) 0.04072(12) 0.60523(5) 0.0313 1.0000 Uani
C20 C 0.64540(14) -0.07354(13) 0.64672(6) 0.0354 1.0000 Uani
C21 C 0.53255(18) -0.15499(16) 0.68457(8) 0.0506 1.0000 Uani
H31 H 0.4224 0.2396 0.4785 0.0328 1.0000 Uiso
H41 H 0.4040 0.2983 0.3722 0.0392 1.0000 Uiso
H51 H 0.5361 0.5001 0.3329 0.0418 1.0000 Uiso
H61 H 0.6866 0.6422 0.3985 0.0397 1.0000 Uiso
H81 H 0.8483 0.8596 0.5072 0.0605 1.0000 Uiso
H82 H 0.6856 0.8359 0.4763 0.0605 1.0000 Uiso
H83 H 0.8326 0.7698 0.4431 0.0605 1.0000 Uiso
H91 H 0.3837 0.2480 0.5683 0.0311 1.0000 Uiso
H101 H 0.4361 0.4581 0.6672 0.0333 1.0000 Uiso
H111 H 0.1802 0.3831 0.5967 0.0326 1.0000 Uiso
H131 H -0.0523 0.4798 0.6248 0.0390 1.0000 Uiso
H141 H -0.2037 0.6395 0.6827 0.0457 1.0000 Uiso
H151 H -0.0952 0.7986 0.7558 0.0456 1.0000 Uiso
H161 H 0.1670 0.7963 0.7715 0.0418 1.0000 Uiso
H171 H 0.3183 0.6310 0.7164 0.0353 1.0000 Uiso
H181 H 0.5850 0.2048 0.6696 0.0349 1.0000 Uiso
H182 H 0.4226 0.1286 0.6655 0.0349 1.0000 Uiso
H191 H 0.6536 0.0795 0.5773 0.0376 1.0000 Uiso
H192 H 0.4958 -0.0056 0.5803 0.0376 1.0000 Uiso
H201 H 0.7163 -0.0251 0.6752 0.0425 1.0000 Uiso
H202 H 0.7001 -0.1437 0.6204 0.0425 1.0000 Uiso
H211 H 0.5842 -0.2278 0.7106 0.0607 1.0000 Uiso
H212 H 0.4776 -0.0862 0.7114 0.0607 1.0000 Uiso
H213 H 0.4614 -0.2048 0.6566 0.0607 1.0000 Uiso

loop_
_atom_site_aniso_label
_atom_site_aniso_U_11
_atom_site_aniso_U_22
_atom_site_aniso_U_33
_atom_site_aniso_U_23
_atom_site_aniso_U_13
_atom_site_aniso_U_12
O1 0.0304(4) 0.0383(4) 0.0319(4) 0.0076(3) -0.0085(3) -0.0052(3)
C1 0.0252(4) 0.0231(4) 0.0253(4) 0.0012(4) -0.0014(3) 0.0021(4)
C2 0.0232(4) 0.0230(4) 0.0236(4) 0.0009(3) -0.0003(3) 0.0031(3)
C3 0.0298(5) 0.0267(4) 0.0254(5) -0.0007(3) 0.0000(4) 0.0003(4)
C4 0.0383(5) 0.0345(5) 0.0253(4) -0.0023(4) -0.0045(4) -0.0008(4)
C5 0.0436(6) 0.0372(5) 0.0237(5) 0.0037(4) -0.0033(4) 0.0012(5)
C6 0.0397(6) 0.0309(5) 0.0287(5) 0.0055(4) 0.0010(4) -0.0010(5)
C7 0.0269(4) 0.0248(4) 0.0260(4) 0.0000(4) -0.0001(4) -0.0002(3)
S1 0.04025(15) 0.03329(13) 0.03063(12) 0.00275(10) -0.00411(10) -0.01176(11)
C8 0.0727(10) 0.0359(6) 0.0426(7) 0.0062(5) -0.0013(7) -0.0240(6)
C9 0.0263(4) 0.0273(4) 0.0241(4) 0.0008(4) 0.0006(3) 0.0005(4)
C10 0.0289(5) 0.0288(5) 0.0256(4) 0.0006(4) -0.0012(4) 0.0003(4)
C11 0.0281(5) 0.0255(4) 0.0278(4) 0.0009(3) -0.0010(4) -0.0016(4)
C12 0.0282(5) 0.0249(4) 0.0257(4) 0.0049(4) -0.0007(4) 0.0001(4)
C13 0.0292(5) 0.0322(5) 0.0360(5) 0.0022(4) -0.0052(4) 0.0029(4)
C14 0.0320(5) 0.0396(6) 0.0427(6) 0.0050(5) -0.0008(5) 0.0104(5)
C15 0.0446(7) 0.0367(6) 0.0328(5) 0.0021(5) 0.0050(5) 0.0118(5)
C16 0.0455(6) 0.0323(5) 0.0266(5) 0.0000(4) 0.0027(4) 0.0004(5)
C17 0.0313(5) 0.0303(5) 0.0267(4) 0.0022(4) 0.0007(4) -0.0022(4)
C18 0.0343(5) 0.0276(5) 0.0253(4) 0.0032(4) 0.0029(4) 0.0021(4)
C19 0.0382(6) 0.0258(5) 0.0300(5) 0.0015(4) 0.0037(4) 0.0002(4)
C20 0.0383(6) 0.0291(5) 0.0388(6) 0.0041(4) 0.0047(5) 0.0034(4)
C21 0.0502(8) 0.0462(8) 0.0554(8) 0.0220(6) 0.0045(6) -0.0015(6)

loop_
_atom_type_symbol
_atom_type_scat_dispersion_real
_atom_type_scat_dispersion_imag
_atom_type_scat_Cromer_Mann_a1
_atom_type_scat_Cromer_Mann_b1
_atom_type_scat_Cromer_Mann_a2
_atom_type_scat_Cromer_Mann_b2
_atom_type_scat_Cromer_Mann_a3
_atom_type_scat_Cromer_Mann_b3
_atom_type_scat_Cromer_Mann_a4
_atom_type_scat_Cromer_Mann_b4
_atom_type_scat_Cromer_Mann_c
_atom_type_scat_source
C 0.0033 0.0016 2.3100 20.8439 1.0200 10.2075 1.5886 0.5687 0.8650 51.6512 0.2156 'International Tables Vol C 4.2.6.8 and 6.1.1.4'
H 0.0000 0.0000 0.4930 10.5109 0.3229 26.1257 0.1402 3.1424 0.0408 57.7998 0.0030 'International Tables Vol C 4.2.6.8 and 6.1.1.4'
O 0.0106 0.0060 3.0485 13.2771 2.2868 5.7011 1.5463 0.3239 0.8670 32.9089 0.2508 'International Tables Vol C 4.2.6.8 and 6.1.1.4'
S 0.1246 0.1234 6.9053 1.4679 5.2034 22.2151 1.4379 0.2536 1.5863 56.1720 0.8669 'International Tables Vol C 4.2.6.8 and 6.1.1.4'

loop_
_geom_angle_atom_site_label_1
_geom_angle_atom_site_label_2
_geom_angle_atom_site_label_3
_geom_angle
_geom_angle_publ_flag
O1 C1 C2 120.70(9) yes
O1 C1 C9 119.26(9) yes
C2 C1 C9 119.94(9) yes
C1 C2 C3 119.85(9) yes
C1 C2 C7 120.86(9) yes
C3 C2 C7 119.29(9) yes
C2 C3 C4 121.23(10) yes
C2 C3 H31 119.383 no
C4 C3 H31 119.383 no
C3 C4 C5 119.27(10) yes
C3 C4 H41 120.364 no
C5 C4 H41 120.364 no
C4 C5 C6 120.72(10) yes
C4 C5 H51 119.640 no
C6 C5 H51 119.640 no
C5 C6 C7 120.99(10) yes
C5 C6 H61 119.506 no
C7 C6 H61 119.506 no
C2 C7 C6 118.47(10) yes
C2 C7 S1 120.30(8) yes
C6 C7 S1 121.22(8) yes
C7 S1 C8 102.42(6) yes
S1 C8 H81 109.467 no
S1 C8 H82 109.467 no
H81 C8 H82 109.476 no
S1 C8 H83 109.467 no
H81 C8 H83 109.476 no
H82 C8 H83 109.476 no
C1 C9 C10 106.66(8) yes
C1 C9 C18 110.72(8) yes
C10 C9 C18 111.07(8) yes
C1 C9 H91 109.448 no
C10 C9 H91 109.448 no
C18 C9 H91 109.448 no
C9 C10 C11 123.31(9) yes
C9 C10 H101 118.346 no
C11 C10 H101 118.346 no
C10 C11 C12 127.71(10) yes
C10 C11 H111 116.147 no
C12 C11 H111 116.147 no
C11 C12 C13 118.27(10) yes
C11 C12 C17 123.37(10) yes
C13 C12 C17 118.35(10) yes
C12 C13 C14 120.74(11) yes
C12 C13 H131 119.631 no
C14 C13 H131 119.630 no
C13 C14 C15 120.32(11) yes
C13 C14 H141 119.841 no
C15 C14 H141 119.841 no
C14 C15 C16 119.70(11) yes
C14 C15 H151 120.150 no
C16 C15 H151 120.150 no
C15 C16 C17 120.11(11) yes
C15 C16 H161 119.947 no
C17 C16 H161 119.947 no
C12 C17 C16 120.77(10) yes
C12 C17 H171 119.616 no
C16 C17 H171 119.616 no
C9 C18 C19 112.78(9) yes
C9 C18 H181 108.638 no
C19 C18 H181 108.638 no
C9 C18 H182 108.638 no
C19 C18 H182 108.638 no
H181 C18 H182 109.466 no
C18 C19 C20 112.92(9) yes
C18 C19 H191 108.604 no
C20 C19 H191 108.604 no
C18 C19 H192 108.604 no
C20 C19 H192 108.604 no
H191 C19 H192 109.467 no
C19 C20 C21 113.00(11) yes
C19 C20 H201 108.584 no
C21 C20 H201 108.584 no
C19 C20 H202 108.584 no
C21 C20 H202 108.584 no
H201 C20 H202 109.467 no
C20 C21 H211 109.467 no
C20 C21 H212 109.466 no
H211 C21 H212 109.476 no
C20 C21 H213 109.467 no
H211 C21 H213 109.476 no
H212 C21 H213 109.476 no

loop_
_geom_bond_atom_site_label_1
_geom_bond_atom_site_label_2
_geom_bond_distance
_geom_bond_publ_flag
O1 C1 1.2196(12) yes
C1 C2 1.4890(14) yes
C1 C9 1.5316(14) yes
C2 C3 1.4005(14) yes
C2 C7 1.4209(14) yes
C3 C4 1.3905(15) yes
C3 H31 1.000 no
C4 C5 1.3842(17) yes
C4 H41 1.000 no
C5 C6 1.3891(17) yes
C5 H51 1.000 no
C6 C7 1.4003(15) yes
C6 H61 1.000 no
C7 S1 1.7657(11) yes
S1 C8 1.8121(14) yes
C8 H81 1.000 no
C8 H82 1.000 no
C8 H83 1.000 no
C9 C10 1.5116(14) yes
C9 C18 1.5359(14) yes
C9 H91 1.000 no
C10 C11 1.3321(15) yes
C10 H101 1.000 no
C11 C12 1.4702(15) yes
C11 H111 1.000 no
C12 C13 1.4004(15) yes
C12 C17 1.4028(15) yes
C13 C14 1.3911(17) yes
C13 H131 1.000 no
C14 C15 1.3861(19) yes
C14 H141 1.000 no
C15 C16 1.3941(19) yes
C15 H151 1.000 no
C16 C17 1.3896(16) yes
C16 H161 1.000 no
C17 H171 1.000 no
C18 C19 1.5273(15) yes
C18 H181 1.000 no
C18 H182 1.000 no
C19 C20 1.5322(16) yes
C19 H191 1.000 no
C19 H192 1.000 no
C20 C21 1.5155(18) yes
C20 H201 1.000 no
C20 H202 1.000 no
C21 H211 1.000 no
C21 H212 1.000 no
C21 H213 1.000 no
